data_4112070
loop_
_publ_author_name
'Li-Ming Wu'
'Sang-Hwan Kim'
'Dong-Kyun Seo'

_publ_section_title
;
 Electron-Precise/Deficient La5-xCaxGe4 (3.4 <= x <= 3.8) and Ce5-xCaxGe4
 (3.0 <= x <= 3.3): Probing Low-Valence Electron Concentrations in
 Metal-Rich Gd5Si4- type Germanides
;
_journal_name_full 'Journal of the American Chemical Society'
_journal_page_first 15682
_journal_page_last 15683
_journal_paper_doi 10.1021/ja055568s
_journal_volume 127
_journal_year 2005
_chemical_formula_sum 'Ca3.66 Ge3 La1.34'
_chemical_formula_weight 551.03
_chemical_name_systematic
; 
 ? 
;
_space_group_IT_number 62
_symmetry_cell_setting orthorhombic
_symmetry_space_group_name_Hall '-P 2ac 2n'
_symmetry_space_group_name_H-M 'P n m a'
_atom_sites_solution_hydrogens geom
_atom_sites_solution_primary direct
_atom_sites_solution_secondary difmap
_audit_creation_method SHELXL-97
_cell_angle_alpha 90.00
_cell_angle_beta 90.00
_cell_angle_gamma 90.00
_cell_formula_units_Z 4
_cell_length_a 7.6730(8)
_cell_length_b 15.5512(17)
_cell_length_c 8.0813(9)
_cell_measurement_temperature 293(2)
_cell_volume 964.30(18)
_computing_cell_refinement 'Bruker XSCANS'
_computing_data_collection 'Bruker XSCANS'
_computing_data_reduction 'Bruker SHELXTL'
_computing_molecular_graphics 'Bruker SHELXTL'
_computing_publication_material 'Bruker SHELXTL'
_computing_structure_refinement 'SHELXL-97 (Sheldrick, 1997)'
_computing_structure_solution 'SHELXS-97 (Sheldrick, 1990)'
_diffrn_ambient_temperature 293(2)
_diffrn_measured_fraction_theta_full 1.000
_diffrn_measured_fraction_theta_max 1.000
_diffrn_measurement_device_type 'Bruker P4'
_diffrn_measurement_method '\w scans'
_diffrn_radiation_monochromator graphite
_diffrn_radiation_source 'fine-focus sealed tube'
_diffrn_radiation_type MoK\a
_diffrn_radiation_wavelength 0.71073
_diffrn_reflns_av_R_equivalents 0.0371
_diffrn_reflns_av_sigmaI/netI 0.0215
_diffrn_reflns_limit_h_max 8
_diffrn_reflns_limit_h_min -8
_diffrn_reflns_limit_k_max 16
_diffrn_reflns_limit_k_min -16
_diffrn_reflns_limit_l_max 8
_diffrn_reflns_limit_l_min -8
_diffrn_reflns_number 5545
_diffrn_reflns_theta_full 22.48
_diffrn_reflns_theta_max 22.48
_diffrn_reflns_theta_min 2.62
_exptl_absorpt_coefficient_mu 16.939
_exptl_absorpt_correction_type none
_exptl_crystal_colour Silver
_exptl_crystal_density_diffrn 3.796
_exptl_crystal_description Block
_exptl_crystal_F_000 983
_exptl_crystal_size_max 0.05
_exptl_crystal_size_mid 0.07
_exptl_crystal_size_min 0.09
_refine_diff_density_max 0.896
_refine_diff_density_min -0.682
_refine_diff_density_rms 0.185
_refine_ls_extinction_method none
_refine_ls_goodness_of_fit_ref 1.429
_refine_ls_hydrogen_treatment mixed
_refine_ls_matrix_type full
_refine_ls_number_parameters 50
_refine_ls_number_reflns 661
_refine_ls_number_restraints 2
_refine_ls_restrained_S_all 1.427
_refine_ls_R_factor_all 0.0336
_refine_ls_R_factor_gt 0.0331
_refine_ls_shift/su_max 0.000
_refine_ls_shift/su_mean 0.000
_refine_ls_structure_factor_coef Fsqd
_refine_ls_weighting_details 'calc w=1/[\s^2^(Fo^2^)+(0.0084P)^2^+14.6970P] where P=(Fo^2^+2Fc^2^)/3'
_refine_ls_weighting_scheme calc
_refine_ls_wR_factor_gt 0.0683
_refine_ls_wR_factor_ref 0.0684
_reflns_number_gt 657
_reflns_number_total 661
_reflns_threshold_expression >2sigma(I)
_cod_data_source_file ja055568ssi20050811_094531.cif
_cod_data_source_block sad
_cod_database_code 4112070

loop_
_symmetry_equiv_pos_as_xyz
'x, y, z'
'-x+1/2, -y, z+1/2'
'-x, y+1/2, -z'
'x+1/2, -y+1/2, -z+1/2'
'-x, -y, -z'
'x-1/2, y, -z-1/2'
'x, -y-1/2, z'
'-x-1/2, y-1/2, z-1/2'

loop_
_atom_site_label
_atom_site_type_symbol
_atom_site_fract_x
_atom_site_fract_y
_atom_site_fract_z
_atom_site_U_iso_or_equiv
_atom_site_adp_type
_atom_site_occupancy
_atom_site_symmetry_multiplicity
_atom_site_calc_flag
_atom_site_refinement_flags
La1 La 0.02885(11) 0.40095(6) 0.68496(11) 0.0137(3) Uani 0.484(3) 1 d P
Ca1 Ca 0.02885(11) 0.40095(6) 0.68496(11) 0.0137(3) Uani 0.516(3) 1 d P
Ge2 Ge -0.25695(18) 0.2500 0.62522(17) 0.0134(4) Uani 1 2 d S
Ge3 Ge -0.02178(18) 0.2500 0.40051(18) 0.0138(4) Uani 1 2 d S
Ge4 Ge -0.14699(12) 0.46098(7) 1.02777(12) 0.0136(3) Uani 1 1 d .
La2 La 0.18300(16) 0.37739(8) 1.17781(16) 0.0123(5) Uani 0.188(3) 1 d P
Ca2 Ca 0.18300(16) 0.37739(8) 1.17781(16) 0.0123(5) Uani 0.812(3) 1 d P
Ca3 Ca -0.1437(4) 0.2500 0.9926(3) 0.0138(7) Uani 1 2 d S

loop_
_atom_site_aniso_label
_atom_site_aniso_U_11
_atom_site_aniso_U_22
_atom_site_aniso_U_33
_atom_site_aniso_U_23
_atom_site_aniso_U_13
_atom_site_aniso_U_12
La1 0.0103(5) 0.0156(6) 0.0151(5) -0.0015(4) 0.0011(4) -0.0024(4)
Ca1 0.0103(5) 0.0156(6) 0.0151(5) -0.0015(4) 0.0011(4) -0.0024(4)
Ge2 0.0097(7) 0.0163(8) 0.0141(8) 0.000 -0.0004(6) 0.000
Ge3 0.0076(7) 0.0170(8) 0.0169(8) 0.000 0.0015(6) 0.000
Ge4 0.0112(6) 0.0143(6) 0.0154(6) 0.0017(4) 0.0000(4) -0.0026(4)
La2 0.0097(7) 0.0129(8) 0.0144(8) 0.0005(6) -0.0019(5) 0.0006(5)
Ca2 0.0097(7) 0.0129(8) 0.0144(8) 0.0005(6) -0.0019(5) 0.0006(5)
Ca3 0.0108(14) 0.0152(16) 0.0155(15) 0.000 0.0001(12) 0.000

loop_
_atom_type_symbol
_atom_type_description
_atom_type_scat_dispersion_real
_atom_type_scat_dispersion_imag
_atom_type_scat_source
Ca Ca 0.2262 0.3064 'International Tables Vol C Tables 4.2.6.8 and 6.1.1.4'
Ge Ge 0.1547 1.8001 'International Tables Vol C Tables 4.2.6.8 and 6.1.1.4'
La La -0.2871 2.4523 'International Tables Vol C Tables 4.2.6.8 and 6.1.1.4'

loop_
_geom_angle_atom_site_label_1
_geom_angle_atom_site_label_2
_geom_angle_atom_site_label_3
_geom_angle
_geom_angle_site_symmetry_1
_geom_angle_site_symmetry_3
Ge4 La1 Ge4 135.34(4) 6_657 .
Ge4 La1 Ge2 131.53(4) 6_657 .
Ge4 La1 Ge2 93.13(4) . .
Ge4 La1 Ge2 94.13(4) 6_657 6_657
Ge4 La1 Ge2 90.87(4) . 6_657
Ge2 La1 Ge2 83.66(3) . 6_657
Ge4 La1 Ge4 88.52(2) 6_657 5_567
Ge4 La1 Ge4 47.08(3) . 5_567
Ge2 La1 Ge4 139.69(4) . 5_567
Ge2 La1 Ge4 89.94(3) 6_657 5_567
Ge4 La1 Ge3 85.65(4) 6_657 .
Ge4 La1 Ge3 138.97(4) . .
Ge2 La1 Ge3 45.95(3) . .
Ge2 La1 Ge3 82.81(3) 6_657 .
Ge4 La1 Ge3 170.34(4) 5_567 .
Ge4 La1 Ca3 147.25(5) 6_657 .
Ge4 La1 Ca3 56.70(4) . .
Ge2 La1 Ca3 52.73(5) . .
Ge2 La1 Ca3 53.14(5) 6_657 .
Ge4 La1 Ca3 92.23(4) 5_567 .
Ge3 La1 Ca3 88.54(4) . .
Ge4 La1 Ca3 56.40(4) 6_657 6_657
Ge4 La1 Ca3 142.81(5) . 6_657
Ge2 La1 Ca3 86.72(4) . 6_657
Ge2 La1 Ca3 52.10(5) 6_657 6_657
Ge4 La1 Ca3 119.81(5) 5_567 6_657
Ge3 La1 Ca3 50.55(5) . 6_657
Ca3 La1 Ca3 95.81(5) . 6_657
Ge4 La1 Ca2 102.56(4) 6_657 5_567
Ge4 La1 Ca2 48.41(3) . 5_567
Ge2 La1 Ca2 113.12(3) . 5_567
Ge2 La1 Ca2 134.62(4) 6_657 5_567
Ge4 La1 Ca2 49.37(3) 5_567 5_567
Ge3 La1 Ca2 139.66(4) . 5_567
Ca3 La1 Ca2 102.63(4) . 5_567
Ca3 La1 Ca2 158.58(4) 6_657 5_567
Ge4 La1 La2 102.56(4) 6_657 5_567
Ge4 La1 La2 48.41(3) . 5_567
Ge2 La1 La2 113.12(3) . 5_567
Ge2 La1 La2 134.62(4) 6_657 5_567
Ge4 La1 La2 49.37(3) 5_567 5_567
Ge3 La1 La2 139.66(4) . 5_567
Ca3 La1 La2 102.63(4) . 5_567
Ca3 La1 La2 158.58(4) 6_657 5_567
Ca2 La1 La2 0.00(5) 5_567 5_567
Ge4 La1 Ca2 98.71(3) 6_657 6_557
Ge4 La1 Ca2 112.45(3) . 6_557
Ge2 La1 Ca2 51.13(3) . 6_557
Ge2 La1 Ca2 128.29(4) 6_657 6_557
Ge4 La1 Ca2 139.94(4) 5_567 6_557
Ge3 La1 Ca2 48.94(3) . 6_557
Ca3 La1 Ca2 101.55(5) . 6_557
Ca3 La1 Ca2 96.21(5) 6_657 6_557
Ca2 La1 Ca2 90.73(3) 5_567 6_557
La2 La1 Ca2 90.73(3) 5_567 6_557
Ge4 La1 La2 98.71(3) 6_657 6_557
Ge4 La1 La2 112.45(3) . 6_557
Ge2 La1 La2 51.13(3) . 6_557
Ge2 La1 La2 128.29(4) 6_657 6_557
Ge4 La1 La2 139.94(4) 5_567 6_557
Ge3 La1 La2 48.94(3) . 6_557
Ca3 La1 La2 101.55(5) . 6_557
Ca3 La1 La2 96.21(5) 6_657 6_557
Ca2 La1 La2 90.73(3) 5_567 6_557
La2 La1 La2 90.73(3) 5_567 6_557
Ca2 La1 La2 0.00(5) 6_557 6_557
Ge3 Ge2 Ca3 118.87(8) . .
Ge3 Ge2 Ca3 117.03(8) . 6_557
Ca3 Ge2 Ca3 124.11(8) . 6_557
Ge3 Ge2 Ca2 63.66(4) . 4_456
Ca3 Ge2 Ca2 141.17(3) . 4_456
Ca3 Ge2 Ca2 68.11(5) 6_557 4_456
Ge3 Ge2 La2 63.66(4) . 4_456
Ca3 Ge2 La2 141.17(3) . 4_456
Ca3 Ge2 La2 68.11(5) 6_557 4_456
Ca2 Ge2 La2 0.00(6) 4_456 4_456
Ge3 Ge2 Ca2 63.66(4) . 6_557
Ca3 Ge2 Ca2 141.17(3) . 6_557
Ca3 Ge2 Ca2 68.11(5) 6_557 6_557
Ca2 Ge2 Ca2 76.97(6) 4_456 6_557
La2 Ge2 Ca2 76.97(6) 4_456 6_557
Ge3 Ge2 La2 63.66(4) . 6_557
Ca3 Ge2 La2 141.17(3) . 6_557
Ca3 Ge2 La2 68.11(5) 6_557 6_557
Ca2 Ge2 La2 76.97(6) 4_456 6_557
La2 Ge2 La2 76.97(6) 4_456 6_557
Ca2 Ge2 La2 0.00(5) 6_557 6_557
Ge3 Ge2 La1 68.26(4) . .
Ca3 Ge2 La1 70.59(4) . .
Ca3 Ge2 La1 133.49(2) 6_557 .
Ca2 Ge2 La1 131.43(5) 4_456 .
La2 Ge2 La1 131.43(5) 4_456 .
Ca2 Ge2 La1 76.25(3) 6_557 .
La2 Ge2 La1 76.25(3) 6_557 .
Ge3 Ge2 Ca1 68.26(4) . 7_565
Ca3 Ge2 Ca1 70.59(4) . 7_565
Ca3 Ge2 Ca1 133.49(2) 6_557 7_565
Ca2 Ge2 Ca1 76.25(3) 4_456 7_565
La2 Ge2 Ca1 76.25(3) 4_456 7_565
Ca2 Ge2 Ca1 131.43(5) 6_557 7_565
La2 Ge2 Ca1 131.43(5) 6_557 7_565
La1 Ge2 Ca1 92.54(5) . 7_565
Ge3 Ge2 La1 68.26(4) . 7_565
Ca3 Ge2 La1 70.59(4) . 7_565
Ca3 Ge2 La1 133.49(2) 6_557 7_565
Ca2 Ge2 La1 76.25(3) 4_456 7_565
La2 Ge2 La1 76.25(3) 4_456 7_565
Ca2 Ge2 La1 131.43(5) 6_557 7_565
La2 Ge2 La1 131.43(5) 6_557 7_565
La1 Ge2 La1 92.54(5) . 7_565
Ca1 Ge2 La1 0.00(4) 7_565 7_565
Ge3 Ge2 Ca1 133.72(2) . 4_456
Ca3 Ge2 Ca1 71.89(5) . 4_456
Ca3 Ge2 Ca1 70.29(4) 6_557 4_456
Ca2 Ge2 Ca1 80.82(3) 4_456 4_456
La2 Ge2 Ca1 80.82(3) 4_456 4_456
Ca2 Ge2 Ca1 137.67(5) 6_557 4_456
La2 Ge2 Ca1 137.67(5) 6_557 4_456
La1 Ge2 Ca1 142.48(5) . 4_456
Ca1 Ge2 Ca1 75.48(2) 7_565 4_456
La1 Ge2 Ca1 75.48(2) 7_565 4_456
Ge2 Ge3 Ca3 118.24(8) . 6_657
Ge2 Ge3 Ca2 68.08(4) . 4_456
Ca3 Ge3 Ca2 139.88(3) 6_657 4_456
Ge2 Ge3 La2 68.08(4) . 4_456
Ca3 Ge3 La2 139.88(3) 6_657 4_456
Ca2 Ge3 La2 0.00(5) 4_456 4_456
Ge2 Ge3 Ca2 68.08(4) . 6_557
Ca3 Ge3 Ca2 139.88(3) 6_657 6_557
Ca2 Ge3 Ca2 80.21(6) 4_456 6_557
La2 Ge3 Ca2 80.21(6) 4_456 6_557
Ge2 Ge3 La2 68.08(4) . 6_557
Ca3 Ge3 La2 139.88(3) 6_657 6_557
Ca2 Ge3 La2 80.21(6) 4_456 6_557
La2 Ge3 La2 80.21(6) 4_456 6_557
Ca2 Ge3 La2 0.00(3) 6_557 6_557
Ge2 Ge3 Ca2 140.19(3) . 7_564
Ca3 Ge3 Ca2 71.35(5) 6_657 7_564
Ca2 Ge3 Ca2 80.93(4) 4_456 7_564
La2 Ge3 Ca2 80.93(4) 4_456 7_564
Ca2 Ge3 Ca2 131.67(5) 6_557 7_564
La2 Ge3 Ca2 131.67(5) 6_557 7_564
Ge2 Ge3 La2 140.19(3) . 7_564
Ca3 Ge3 La2 71.35(5) 6_657 7_564
Ca2 Ge3 La2 80.93(4) 4_456 7_564
La2 Ge3 La2 80.93(4) 4_456 7_564
Ca2 Ge3 La2 131.67(5) 6_557 7_564
La2 Ge3 La2 131.67(5) 6_557 7_564
Ca2 Ge3 La2 0.00(5) 7_564 7_564
Ge2 Ge3 La2 140.19(3) . 1_554
Ca3 Ge3 La2 71.35(5) 6_657 1_554
Ca2 Ge3 La2 131.67(5) 4_456 1_554
La2 Ge3 La2 131.67(5) 4_456 1_554
Ca2 Ge3 La2 80.93(4) 6_557 1_554
La2 Ge3 La2 80.93(4) 6_557 1_554
Ca2 Ge3 La2 79.33(6) 7_564 1_554
La2 Ge3 La2 79.33(6) 7_564 1_554
Ge2 Ge3 Ca2 140.19(3) . 1_554
Ca3 Ge3 Ca2 71.35(5) 6_657 1_554
Ca2 Ge3 Ca2 131.67(5) 4_456 1_554
La2 Ge3 Ca2 131.67(5) 4_456 1_554
Ca2 Ge3 Ca2 80.93(4) 6_557 1_554
La2 Ge3 Ca2 80.93(4) 6_557 1_554
Ca2 Ge3 Ca2 79.33(6) 7_564 1_554
La2 Ge3 Ca2 79.33(6) 7_564 1_554
La2 Ge3 Ca2 0.00(5) 1_554 1_554
Ge2 Ge3 La1 65.79(4) . .
Ca3 Ge3 La1 71.89(5) 6_657 .
Ca2 Ge3 La1 133.36(5) 4_456 .
La2 Ge3 La1 133.36(5) 4_456 .
Ca2 Ge3 La1 76.85(3) 6_557 .
La2 Ge3 La1 76.85(3) 6_557 .
Ca2 Ge3 La1 142.78(5) 7_564 .
La2 Ge3 La1 142.78(5) 7_564 .
La2 Ge3 La1 83.72(3) 1_554 .
Ca2 Ge3 La1 83.72(3) 1_554 .
Ge4 Ge4 Ca2 135.58(6) 5_567 6_558
Ge4 Ge4 La2 135.58(6) 5_567 6_558
Ca2 Ge4 La2 0.00(6) 6_558 6_558
Ge4 Ge4 Ca2 66.22(5) 5_567 5_567
Ca2 Ge4 Ca2 138.90(4) 6_558 5_567
La2 Ge4 Ca2 138.90(4) 6_558 5_567
Ge4 Ge4 La2 66.22(5) 5_567 5_567
Ca2 Ge4 La2 138.90(4) 6_558 5_567
La2 Ge4 La2 138.90(4) 6_558 5_567
Ca2 Ge4 La2 0.00(6) 5_567 5_567
Ge4 Ge4 La2 63.50(5) 5_567 .
Ca2 Ge4 La2 82.15(3) 6_558 .
La2 Ge4 La2 82.15(3) 6_558 .
Ca2 Ge4 La2 129.72(4) 5_567 .
La2 Ge4 La2 129.72(4) 5_567 .
Ge4 Ge4 La1 136.53(6) 5_567 6_557
Ca2 Ge4 La1 87.78(4) 6_558 6_557
La2 Ge4 La1 87.78(4) 6_558 6_557
Ca2 Ge4 La1 82.82(4) 5_567 6_557
La2 Ge4 La1 82.82(4) 5_567 6_557
La2 Ge4 La1 137.07(5) . 6_557
Ge4 Ge4 Ca1 136.53(6) 5_567 6_557
Ca2 Ge4 Ca1 87.78(4) 6_558 6_557
La2 Ge4 Ca1 87.78(4) 6_558 6_557
Ca2 Ge4 Ca1 82.82(4) 5_567 6_557
La2 Ge4 Ca1 82.82(4) 5_567 6_557
La2 Ge4 Ca1 137.07(5) . 6_557
La1 Ge4 Ca1 0.00(4) 6_557 6_557
Ge4 Ge4 La1 67.87(4) 5_567 .
Ca2 Ge4 La1 137.46(5) 6_558 .
La2 Ge4 La1 137.46(5) 6_558 .
Ca2 Ge4 La1 78.86(4) 5_567 .
La2 Ge4 La1 78.86(4) 5_567 .
La2 Ge4 La1 82.67(4) . .
La1 Ge4 La1 77.08(3) 6_557 .
Ca1 Ge4 La1 77.08(3) 6_557 .
Ge4 Ge4 La1 65.05(4) 5_567 5_567
Ca2 Ge4 La1 80.99(4) 6_558 5_567
La2 Ge4 La1 80.99(4) 6_558 5_567
Ca2 Ge4 La1 82.55(4) 5_567 5_567
La2 Ge4 La1 82.55(4) 5_567 5_567
La2 Ge4 La1 76.83(4) . 5_567
La1 Ge4 La1 142.43(4) 6_557 5_567
Ca1 Ge4 La1 142.43(4) 6_557 5_567
La1 Ge4 La1 132.92(3) . 5_567
Ge4 La2 Ge4 96.60(4) 6_658 5_567
Ge4 La2 Ge3 96.99(5) 6_658 6_657
Ge4 La2 Ge3 119.30(5) 5_567 6_657
Ge4 La2 Ge4 118.89(5) 6_658 .
Ge4 La2 Ge4 50.28(4) 5_567 .
Ge3 La2 Ge4 142.46(6) 6_657 .
Ge4 La2 Ge3 92.11(5) 6_658 1_556
Ge4 La2 Ge3 143.36(5) 5_567 1_556
Ge3 La2 Ge3 94.65(4) 6_657 1_556
Ge4 La2 Ge3 94.65(4) . 1_556
Ge4 La2 Ge2 144.53(5) 6_658 6_657
Ge4 La2 Ge2 96.19(4) 5_567 6_657
Ge3 La2 Ge2 48.25(4) 6_657 6_657
Ge4 La2 Ge2 94.50(5) . 6_657
Ge3 La2 Ge2 97.02(4) 1_556 6_657
Ge4 La2 Ca3 152.39(6) 6_658 .
Ge4 La2 Ca3 99.71(5) 5_567 .
Ge3 La2 Ca3 94.26(5) 6_657 .
Ge4 La2 Ca3 59.22(4) . .
Ge3 La2 Ca3 61.83(5) 1_556 .
Ge2 La2 Ca3 55.05(5) 6_657 .
Ge4 La2 Ca3 59.28(4) 6_658 6_658
Ge4 La2 Ca3 154.58(6) 5_567 6_658
Ge3 La2 Ca3 61.47(5) 6_657 6_658
Ge4 La2 Ca3 146.00(6) . 6_658
Ge3 La2 Ca3 53.33(5) 1_556 6_658
Ge2 La2 Ca3 100.04(5) 6_657 6_658
Ca3 La2 Ca3 105.61(6) . 6_658
Ge4 La2 Ca2 115.60(3) 6_658 7_565
Ge4 La2 Ca2 146.18(3) 5_567 7_565
Ge3 La2 Ca2 49.89(3) 6_657 7_565
Ge4 La2 Ca2 114.85(3) . 7_565
Ge3 La2 Ca2 50.33(3) 1_556 7_565
Ge2 La2 Ca2 51.52(3) 6_657 7_565
Ca3 La2 Ca2 55.84(3) . 7_565
Ca3 La2 Ca2 56.36(3) 6_658 7_565
Ge4 La2 La2 115.60(3) 6_658 7_565
Ge4 La2 La2 146.18(3) 5_567 7_565
Ge3 La2 La2 49.89(3) 6_657 7_565
Ge4 La2 La2 114.85(3) . 7_565
Ge3 La2 La2 50.33(3) 1_556 7_565
Ge2 La2 La2 51.52(3) 6_657 7_565
Ca3 La2 La2 55.84(3) . 7_565
Ca3 La2 La2 56.36(3) 6_658 7_565
Ca2 La2 La2 0.00(5) 7_565 7_565
Ge4 La2 Ca1 65.25(3) 6_658 5_567
Ge4 La2 Ca1 52.74(3) 5_567 5_567
Ge3 La2 Ca1 156.73(5) 6_657 5_567
Ge4 La2 Ca1 53.80(3) . 5_567
Ge3 La2 Ca1 100.66(4) 1_556 5_567
Ge2 La2 Ca1 144.55(5) 6_657 5_567
Ca3 La2 Ca1 108.37(5) . 5_567
Ca3 La2 Ca1 115.17(5) 6_658 5_567
Ca2 La2 Ca1 150.28(2) 7_565 5_567
La2 La2 Ca1 150.28(2) 7_565 5_567
Ge4 La2 La1 65.25(3) 6_658 5_567
Ge4 La2 La1 52.74(3) 5_567 5_567
Ge3 La2 La1 156.73(5) 6_657 5_567
Ge4 La2 La1 53.80(3) . 5_567
Ge3 La2 La1 100.66(4) 1_556 5_567
Ge2 La2 La1 144.55(5) 6_657 5_567
Ca3 La2 La1 108.37(5) . 5_567
Ca3 La2 La1 115.17(5) 6_658 5_567
Ca2 La2 La1 150.28(2) 7_565 5_567
La2 La2 La1 150.28(2) 7_565 5_567
Ca1 La2 La1 0.00(3) 5_567 5_567
Ge3 Ca3 Ge2 90.26(8) 6_557 .
Ge3 Ca3 Ge2 178.79(11) 6_557 6_657
Ge2 Ca3 Ge2 88.53(7) . 6_657
Ge3 Ca3 Ge4 88.17(5) 6_557 .
Ge2 Ca3 Ge4 94.63(5) . .
Ge2 Ca3 Ge4 91.93(5) 6_657 .
Ge3 Ca3 Ge4 88.17(5) 6_557 7_565
Ge2 Ca3 Ge4 94.63(5) . 7_565
Ge2 Ca3 Ge4 91.93(5) 6_657 7_565
Ge4 Ca3 Ge4 170.06(10) . 7_565
Ge3 Ca3 Ge3 89.26(7) 6_557 1_556
Ge2 Ca3 Ge3 179.52(10) . 1_556
Ge2 Ca3 Ge3 91.95(8) 6_657 1_556
Ge4 Ca3 Ge3 85.36(5) . 1_556
Ge4 Ca3 Ge3 85.36(5) 7_565 1_556
Ge3 Ca3 La2 124.05(7) 6_557 .
Ge2 Ca3 La2 127.35(7) . .
Ge2 Ca3 La2 56.85(5) 6_657 .
Ge4 Ca3 La2 53.81(4) . .
Ge4 Ca3 La2 121.89(8) 7_565 .
Ge3 Ca3 La2 52.98(5) 1_556 .
Ge3 Ca3 Ca2 124.05(7) 6_557 7_565
Ge2 Ca3 Ca2 127.35(7) . 7_565
Ge2 Ca3 Ca2 56.85(5) 6_657 7_565
Ge4 Ca3 Ca2 121.89(8) . 7_565
Ge4 Ca3 Ca2 53.81(4) 7_565 7_565
Ge3 Ca3 Ca2 52.98(5) 1_556 7_565
La2 Ca3 Ca2 68.32(7) . 7_565
Ge3 Ca3 La2 124.05(7) 6_557 7_565
Ge2 Ca3 La2 127.35(7) . 7_565
Ge2 Ca3 La2 56.85(5) 6_657 7_565
Ge4 Ca3 La2 121.89(8) . 7_565
Ge4 Ca3 La2 53.81(4) 7_565 7_565
Ge3 Ca3 La2 52.98(5) 1_556 7_565
La2 Ca3 La2 68.32(7) . 7_565
Ca2 Ca3 La2 0.00(5) 7_565 7_565
Ge3 Ca3 Ca2 55.32(5) 6_557 6_558
Ge2 Ca3 Ca2 127.62(7) . 6_558
Ge2 Ca3 Ca2 125.57(7) 6_657 6_558
Ge4 Ca3 Ca2 51.75(4) . 6_558
Ge4 Ca3 Ca2 119.00(8) 7_565 6_558
Ge3 Ca3 Ca2 52.05(5) 1_556 6_558
La2 Ca3 Ca2 68.73(4) . 6_558
Ca2 Ca3 Ca2 105.03(7) 7_565 6_558
La2 Ca3 Ca2 105.03(7) 7_565 6_558
Ge3 Ca3 La2 55.32(5) 6_557 6_558
Ge2 Ca3 La2 127.62(7) . 6_558
Ge2 Ca3 La2 125.57(7) 6_657 6_558
Ge4 Ca3 La2 51.75(4) . 6_558
Ge4 Ca3 La2 119.00(8) 7_565 6_558
Ge3 Ca3 La2 52.05(5) 1_556 6_558
La2 Ca3 La2 68.73(4) . 6_558
Ca2 Ca3 La2 105.03(7) 7_565 6_558
La2 Ca3 La2 105.03(7) 7_565 6_558
Ca2 Ca3 La2 0.00(5) 6_558 6_558

loop_
_geom_bond_atom_site_label_1
_geom_bond_atom_site_label_2
_geom_bond_distance
_geom_bond_site_symmetry_2
La1 Ge4 3.1645(13) 6_657
La1 Ge4 3.2198(13) .
La1 Ge2 3.2484(13) .
La1 Ge2 3.2504(13) 6_657
La1 Ge4 3.2896(14) 5_567
La1 Ge3 3.3084(14) .
La1 Ca3 3.667(2) .
La1 Ca3 3.726(2) 6_657
La1 Ca2 3.9693(16) 5_567
La1 La2 3.9693(16) 5_567
La1 Ca2 3.9713(16) 6_557
La1 La2 3.9713(16) 6_557
Ge2 Ge3 2.560(2) .
Ge2 Ca3 3.094(3) .
Ge2 Ca3 3.116(3) 6_557
Ge2 Ca2 3.1833(17) 4_456
Ge2 La2 3.1833(17) 4_456
Ge2 Ca2 3.1833(17) 6_557
Ge2 La2 3.1833(17) 6_557
Ge2 Ca1 3.2484(13) 7_565
Ge2 La1 3.2484(13) 7_565
Ge2 Ca1 3.2504(13) 4_456
Ge3 Ca3 3.027(3) 6_657
Ge3 Ca2 3.0751(17) 4_456
Ge3 La2 3.0751(17) 4_456
Ge3 Ca2 3.0751(17) 6_557
Ge3 La2 3.0751(17) 6_557
Ge3 Ca2 3.1035(17) 7_564
Ge3 La2 3.1035(17) 7_564
Ge3 La2 3.1035(17) 1_554
Ge3 Ca2 3.1035(17) 1_554
Ge4 Ge4 2.6004(19) 5_567
Ge4 Ca2 3.0088(16) 6_558
Ge4 La2 3.0088(16) 6_558
Ge4 Ca2 3.0256(17) 5_567
Ge4 La2 3.0256(17) 5_567
Ge4 La2 3.0937(16) .
Ge4 La1 3.1645(13) 6_557
Ge4 Ca1 3.1645(13) 6_557
Ge4 La1 3.2896(14) 5_567
La2 Ge4 3.0088(16) 6_658
La2 Ge4 3.0256(17) 5_567
La2 Ge3 3.0751(17) 6_657
La2 Ge3 3.1035(17) 1_556
La2 Ge2 3.1833(17) 6_657
La2 Ca3 3.528(3) .
La2 Ca3 3.576(3) 6_658
La2 Ca2 3.962(3) 7_565
La2 La2 3.962(3) 7_565
La2 Ca1 3.9693(16) 5_567
La2 La1 3.9693(16) 5_567
Ca3 Ge3 3.027(3) 6_557
Ca3 Ge2 3.116(3) 6_657
Ca3 Ge4 3.2934(11) 7_565
Ca3 Ge3 3.426(3) 1_556
Ca3 Ca2 3.528(3) 7_565
Ca3 La2 3.528(3) 7_565
Ca3 Ca2 3.576(3) 6_558
Ca3 La2 3.576(3) 6_558
